data_7128868
loop_
_publ_author_name
'Yang, Chao'
'Liu, Dingqi'
'Wang, Tongshuai'
'Sun, Fuxing'
'Qiu, Shilun'
'Wu, Gang'

_publ_section_title
;
 Manganese-promoted cleavage of acetylacetonate resembling the \b-diketone
 cleaving dioxygenase (Dke1) reactivity.
;
_journal_issue 74
_journal_name_full 'Chemical communications (Cambridge, England)'
_journal_page_first 9462
_journal_page_last 9465
_journal_paper_doi 10.1039/d1cc02774c
_journal_volume 57
_journal_year 2021
_chemical_formula_moiety 'C46 H41 Mn3 N4 O10, [+ solvents]'
_chemical_formula_sum 'C46 H41 Mn3 N4 O10'
_chemical_formula_weight 974.65
_space_group_crystal_system monoclinic
_space_group_IT_number 14
_space_group_name_Hall '-P 2yn'
_space_group_name_H-M_alt 'P 1 21/n 1'
_atom_sites_solution_hydrogens geom
_atom_sites_solution_primary dual
_audit_creation_date 2021-07-20
_audit_creation_method
;
Olex2 1.3
(compiled 2020.11.12 svn.r5f609507 for OlexSys, GUI svn.r6272)
;
_audit_update_record
;
2021-07-20 deposited with the CCDC.	2021-08-20 downloaded from the CCDC.
;
_cell_angle_alpha 90
_cell_angle_beta 91.393(7)
_cell_angle_gamma 90
_cell_formula_units_Z 4
_cell_length_a 10.833(2)
_cell_length_b 37.692(8)
_cell_length_c 11.684(3)
_cell_measurement_reflns_used 5884
_cell_measurement_temperature 273.15
_cell_measurement_theta_max 23.83
_cell_measurement_theta_min 2.38
_cell_volume 4769.4(18)
_computing_cell_refinement 'Bruker SAINT'
_computing_data_collection 'Bruker APEX2'
_computing_data_reduction 'Bruker SAINT'
_computing_molecular_graphics 'Olex2 1.3 (Dolomanov et al., 2009)'
_computing_publication_material 'Olex2 1.3 (Dolomanov et al., 2009)'
_computing_structure_refinement 'SHELXL 2018/3 (Sheldrick, 2015)'
_computing_structure_solution 'SHELXT 2018/2 (Sheldrick, 2018)'
_diffrn_ambient_temperature 273.15
_diffrn_measured_fraction_theta_full 0.997
_diffrn_measured_fraction_theta_max 0.997
_diffrn_measurement_device_type 'Bruker APEX-II CCD'
_diffrn_measurement_method '\f and \w scans'
_diffrn_radiation_type MoK\a
_diffrn_radiation_wavelength 0.71073
_diffrn_reflns_av_R_equivalents 0.1166
_diffrn_reflns_av_unetI/netI 0.0713
_diffrn_reflns_Laue_measured_fraction_full 0.997
_diffrn_reflns_Laue_measured_fraction_max 0.997
_diffrn_reflns_limit_h_max 12
_diffrn_reflns_limit_h_min -12
_diffrn_reflns_limit_k_max 45
_diffrn_reflns_limit_k_min -43
_diffrn_reflns_limit_l_max 13
_diffrn_reflns_limit_l_min -13
_diffrn_reflns_number 53128
_diffrn_reflns_point_group_measured_fraction_full 0.997
_diffrn_reflns_point_group_measured_fraction_max 0.997
_diffrn_reflns_theta_full 25.119
_diffrn_reflns_theta_max 25.119
_diffrn_reflns_theta_min 2.381
_diffrn_source_current 1.0
_diffrn_source_power 0.05
_diffrn_source_voltage 50.0
_diffrn_standards_number 0
_exptl_absorpt_coefficient_mu 0.840
_exptl_absorpt_correction_type none
_exptl_crystal_colour black
_exptl_crystal_colour_primary black
_exptl_crystal_density_diffrn 1.357
_exptl_crystal_description block
_exptl_crystal_F_000 2000
_exptl_crystal_size_max 0.14
_exptl_crystal_size_mid 0.13
_exptl_crystal_size_min 0.11
_refine_diff_density_max 0.398
_refine_diff_density_min -0.440
_refine_diff_density_rms 0.100
_refine_ls_extinction_method none
_refine_ls_goodness_of_fit_ref 1.050
_refine_ls_hydrogen_treatment constr
_refine_ls_matrix_type full
_refine_ls_number_parameters 573
_refine_ls_number_reflns 8461
_refine_ls_number_restraints 0
_refine_ls_restrained_S_all 1.050
_refine_ls_R_factor_all 0.0980
_refine_ls_R_factor_gt 0.0607
_refine_ls_shift/su_max 0.001
_refine_ls_shift/su_mean 0.000
_refine_ls_structure_factor_coef Fsqd
_refine_ls_weighting_details 'w=1/[\s^2^(Fo^2^)+(0.0917P)^2^+3.0676P] where P=(Fo^2^+2Fc^2^)/3'
_refine_ls_weighting_scheme calc
_refine_ls_wR_factor_gt 0.1556
_refine_ls_wR_factor_ref 0.1717
_reflns_Friedel_coverage 0.000
_reflns_number_gt 5765
_reflns_number_total 8461
_reflns_threshold_expression 'I > 2\s(I)'
_cod_data_source_file d1cc02774c2.cif
_cod_data_source_block dke1-c3
_cod_depositor_comments 'Adding full bibliography for 7128866--7128868.cif.'
_cod_original_cell_volume 4769.1(17)
_cod_database_code 7128868
_shelx_shelxl_version_number 2018/3
_shelx_space_group_comment
;
The symmetry employed for this shelxl refinement is uniquely defined
by the following loop, which should always be used as a source of
symmetry information in preference to the above space-group names.
They are only intended as comments.
;
_shelx_estimated_absorpt_t_max 0.913
_shelx_estimated_absorpt_t_min 0.891
_olex2_refinement_description
;
1. Fixed Uiso
 At 1.2 times of:
  All C(H) groups
 At 1.5 times of:
  All C(H,H,H) groups
2.a Aromatic/amide H refined with riding coordinates:
 C13(H13), C16(H16), C33(H33), C3(H3), C23(H23), C30(H30), C32(H32), C14(H14),
 C31(H31), C6(H6), C44(H44), C15(H15), C22(H22), C8(H8), C5(H5), C39(H39),
 C4(H4), C20(H20), C24(H24), C11(H11), C21(H21), C9(H9), C10(H10), C26(H26),
 C28(H28), C27(H27)
2.b Idealised Me refined as rotating group:
 C42(H42A,H42B,H42C), C46(H46A,H46B,H46C), C41(H41A,H41B,H41C), C37(H37A,H37B,
 H37C), C36(H36A,H36B,H36C)
;
_smtbx_masks_special_details
;
A solvent mask was calculated and 382 electrons were 
found in a volume of 758\%A^3^ in 1 void per unit cell. 
;
_smtbx_masks_void_probe_radius 1.2
_smtbx_masks_void_truncation_radius 1.2
_olex2_submission_special_instructions 'No special instructions were received'

loop_
_space_group_symop_operation_xyz
'x, y, z'
'-x+1/2, y+1/2, -z+1/2'
'-x, -y, -z'
'x-1/2, -y-1/2, z-1/2'

loop_
_atom_site_label
_atom_site_type_symbol
_atom_site_fract_x
_atom_site_fract_y
_atom_site_fract_z
_atom_site_U_iso_or_equiv
_atom_site_adp_type
_atom_site_occupancy
_atom_site_site_symmetry_order
_atom_site_calc_flag
_atom_site_refinement_flags_posn
_atom_site_refinement_flags_adp
_atom_site_refinement_flags_occupancy
_atom_site_disorder_assembly
_atom_site_disorder_group
Mn3 Mn 0.68624(6) 0.66957(2) 0.34591(6) 0.0260(2) Uani 1 1 d . . . . .
Mn1 Mn 0.48037(6) 0.63815(2) 0.19177(6) 0.0307(2) Uani 1 1 d . . . . .
Mn2 Mn 0.67536(6) 0.58877(2) 0.37384(7) 0.0327(2) Uani 1 1 d . . . . .
O1 O 0.5501(3) 0.63933(7) 0.3828(2) 0.0260(7) Uani 1 1 d . . . . .
O3 O 0.6926(3) 0.63214(7) 0.2350(3) 0.0258(7) Uani 1 1 d . . . . .
O10 O 0.5549(3) 0.69085(8) 0.2107(3) 0.0338(8) Uani 1 1 d . . . . .
O2 O 0.6503(3) 0.70183(8) 0.4604(3) 0.0367(8) Uani 1 1 d . . . . .
O4 O 0.8276(3) 0.69139(8) 0.2923(3) 0.0368(8) Uani 1 1 d . . . . .
O6 O 0.7849(3) 0.62788(8) 0.4657(3) 0.0374(8) Uani 1 1 d . . . . .
O9 O 0.3755(3) 0.66387(10) 0.0552(3) 0.0506(10) Uani 1 1 d . . . . .
O7 O 0.5739(3) 0.55347(9) 0.2680(3) 0.0502(10) Uani 1 1 d . . . . .
O8 O 0.4122(3) 0.58557(9) 0.2094(3) 0.0460(9) Uani 1 1 d . . . . .
N1 N 0.3262(3) 0.66093(10) 0.3158(3) 0.0331(9) Uani 1 1 d . . . . .
O5 O 0.7628(3) 0.55277(9) 0.4906(3) 0.0477(9) Uani 1 1 d . . . . .
N3 N 0.5885(4) 0.61209(10) 0.0440(3) 0.0350(10) Uani 1 1 d . . . . .
N2 N 0.5048(4) 0.58187(10) 0.4989(4) 0.0404(10) Uani 1 1 d . . . . .
N4 N 0.8643(4) 0.58242(10) 0.2664(4) 0.0390(10) Uani 1 1 d . . . . .
C2 C 0.3584(4) 0.66640(11) 0.4250(4) 0.0289(11) Uani 1 1 d . . . . .
C1 C 0.4674(4) 0.64442(11) 0.4713(4) 0.0272(10) Uani 1 1 d . . . . .
C17 C 0.6114(4) 0.69087(11) 0.5621(4) 0.0294(11) Uani 1 1 d . . . . .
C12 C 0.5285(4) 0.66233(12) 0.5759(4) 0.0306(11) Uani 1 1 d . . . . .
C13 C 0.4975(5) 0.65310(14) 0.6867(4) 0.0423(13) Uani 1 1 d . . . . .
H13 H 0.445085 0.633951 0.697939 0.051 Uiso 1 1 calc R U . . .
C7 C 0.4197(4) 0.60719(12) 0.5036(4) 0.0325(11) Uani 1 1 d . . . . .
C16 C 0.6525(5) 0.70941(13) 0.6591(4) 0.0393(12) Uani 1 1 d . . . . .
H16 H 0.704443 0.728800 0.649998 0.047 Uiso 1 1 calc R U . . .
C34 C 0.8476(4) 0.69316(12) 0.1796(4) 0.0308(11) Uani 1 1 d . . . . .
C18 C 0.7776(4) 0.62929(11) 0.1470(4) 0.0278(10) Uani 1 1 d . . . . .
C43 C 0.5210(4) 0.72042(12) 0.1685(4) 0.0335(11) Uani 1 1 d . . . . .
C33 C 0.9017(4) 0.72397(12) 0.1371(5) 0.0369(12) Uani 1 1 d . . . . .
H33 H 0.920658 0.742484 0.187067 0.044 Uiso 1 1 calc R U . . .
C3 C 0.2940(4) 0.68980(13) 0.4930(5) 0.0404(12) Uani 1 1 d . . . . .
H3 H 0.318534 0.693770 0.568796 0.048 Uiso 1 1 calc R U . . .
C29 C 0.8190(4) 0.66543(11) 0.1021(4) 0.0288(11) Uani 1 1 d . . . . .
C19 C 0.7102(4) 0.60818(11) 0.0506(4) 0.0315(11) Uani 1 1 d . . . . .
C23 C 0.5255(5) 0.59585(14) -0.0403(5) 0.0455(14) Uani 1 1 d . . . . .
H23 H 0.440362 0.598881 -0.045301 0.055 Uiso 1 1 calc R U . . .
C30 C 0.8415(5) 0.67070(13) -0.0129(4) 0.0398(12) Uani 1 1 d . . . . .
H30 H 0.819051 0.653032 -0.064957 0.048 Uiso 1 1 calc R U . . .
C45 C 0.3675(5) 0.69670(16) 0.0306(5) 0.0480(15) Uani 1 1 d . . . . .
C35 C 0.4672(5) 0.55702(13) 0.2241(5) 0.0393(12) Uani 1 1 d . . . . .
C32 C 0.9276(5) 0.72757(13) 0.0224(5) 0.0431(13) Uani 1 1 d . . . . .
H32 H 0.966600 0.747950 -0.003365 0.052 Uiso 1 1 calc R U . . .
C14 C 0.5428(6) 0.67168(16) 0.7805(5) 0.0527(15) Uani 1 1 d . . . . .
H14 H 0.521160 0.664829 0.853840 0.063 Uiso 1 1 calc R U . . .
C31 C 0.8961(5) 0.70130(15) -0.0531(5) 0.0490(14) Uani 1 1 d . . . . .
H31 H 0.911238 0.703914 -0.130647 0.059 Uiso 1 1 calc R U . . .
C6 C 0.2257(4) 0.67773(14) 0.2728(5) 0.0438(13) Uani 1 1 d . . . . .
H6 H 0.202753 0.673599 0.196728 0.053 Uiso 1 1 calc R U . . .
C44 C 0.4346(5) 0.72405(15) 0.0822(5) 0.0478(14) Uani 1 1 d . . . . .
H44 H 0.419336 0.746913 0.055450 0.057 Uiso 1 1 calc R U . . .
C25 C 0.8905(4) 0.60819(12) 0.1925(4) 0.0315(11) Uani 1 1 d . . . . .
C15 C 0.6193(5) 0.70013(14) 0.7661(5) 0.0480(14) Uani 1 1 d . . . . .
H15 H 0.648277 0.712978 0.829178 0.058 Uiso 1 1 calc R U . . .
C42 C 0.5830(5) 0.75272(13) 0.2195(5) 0.0489(14) Uani 1 1 d . . . . .
H42A H 0.579970 0.751606 0.301443 0.073 Uiso 1 1 calc R U . . .
H42B H 0.541134 0.773682 0.192700 0.073 Uiso 1 1 calc R U . . .
H42C H 0.667592 0.753443 0.196778 0.073 Uiso 1 1 calc R U . . .
C22 C 0.5809(6) 0.57493(15) -0.1196(5) 0.0595(17) Uani 1 1 d . . . . .
H22 H 0.534184 0.563844 -0.177130 0.071 Uiso 1 1 calc R U . . .
C8 C 0.3027(5) 0.60011(14) 0.5376(5) 0.0548(16) Uani 1 1 d . . . . .
H8 H 0.244556 0.618217 0.540340 0.066 Uiso 1 1 calc R U . . .
C40 C 0.8644(4) 0.62394(13) 0.5454(5) 0.0398(12) Uani 1 1 d . . . . .
C5 C 0.1560(5) 0.70044(16) 0.3346(5) 0.0533(15) Uani 1 1 d . . . . .
H5 H 0.085813 0.711066 0.302487 0.064 Uiso 1 1 calc R U . . .
C38 C 0.8433(5) 0.55897(15) 0.5680(5) 0.0470(14) Uani 1 1 d . . . . .
C39 C 0.8953(5) 0.59186(14) 0.5957(5) 0.0511(15) Uani 1 1 d . . . . .
H39 H 0.956239 0.592207 0.653139 0.061 Uiso 1 1 calc R U . . .
C4 C 0.1922(5) 0.70714(15) 0.4454(5) 0.0554(16) Uani 1 1 d . . . . .
H4 H 0.148546 0.723326 0.488853 0.066 Uiso 1 1 calc R U . . .
C20 C 0.7717(6) 0.58710(15) -0.0264(5) 0.0554(16) Uani 1 1 d . . . . .
H20 H 0.856805 0.584105 -0.019765 0.067 Uiso 1 1 calc R U . . .
C24 C 1.0093(5) 0.61411(14) 0.1571(5) 0.0519(15) Uani 1 1 d . . . . .
H24 H 1.024791 0.631828 0.103971 0.062 Uiso 1 1 calc R U . . .
C11 C 0.4723(6) 0.54888(14) 0.5306(5) 0.0578(17) Uani 1 1 d . . . . .
H11 H 0.531692 0.531093 0.528264 0.069 Uiso 1 1 calc R U . . .
C21 C 0.7051(6) 0.57064(17) -0.1129(6) 0.0677(19) Uani 1 1 d . . . . .
H21 H 0.744928 0.556699 -0.166350 0.081 Uiso 1 1 calc R U . . .
C9 C 0.2714(6) 0.56635(16) 0.5675(6) 0.069(2) Uani 1 1 d . . . . .
H9 H 0.191268 0.561217 0.589189 0.083 Uiso 1 1 calc R U . . .
C10 C 0.3584(6) 0.54017(15) 0.5655(6) 0.0653(18) Uani 1 1 d . . . . .
H10 H 0.339852 0.517105 0.587486 0.078 Uiso 1 1 calc R U . . .
C26 C 1.1035(5) 0.59398(16) 0.2002(6) 0.0630(18) Uani 1 1 d . . . . .
H26 H 1.184139 0.598301 0.178347 0.076 Uiso 1 1 calc R U . . .
C46 C 0.2738(6) 0.7058(2) -0.0653(6) 0.083(2) Uani 1 1 d . . . . .
H46A H 0.298995 0.695090 -0.135552 0.125 Uiso 1 1 calc R U . . .
H46B H 0.269801 0.731095 -0.074733 0.125 Uiso 1 1 calc R U . . .
H46C H 0.193905 0.696971 -0.045844 0.125 Uiso 1 1 calc R U . . .
C28 C 0.9593(5) 0.56276(15) 0.3070(5) 0.0555(16) Uani 1 1 d . . . . .
H28 H 0.942872 0.544936 0.359543 0.067 Uiso 1 1 calc R U . . .
C41 C 0.9289(6) 0.65746(16) 0.5859(6) 0.073(2) Uani 1 1 d . . . . .
H41A H 0.935780 0.673602 0.522812 0.109 Uiso 1 1 calc R U . . .
H41B H 1.009868 0.651664 0.615469 0.109 Uiso 1 1 calc R U . . .
H41C H 0.881978 0.668358 0.645010 0.109 Uiso 1 1 calc R U . . .
C27 C 1.0795(6) 0.56768(17) 0.2749(6) 0.0650(18) Uani 1 1 d . . . . .
H27 H 1.142563 0.553259 0.303825 0.078 Uiso 1 1 calc R U . . .
C37 C 0.8908(7) 0.52677(17) 0.6313(6) 0.077(2) Uani 1 1 d . . . . .
H37A H 0.822421 0.513341 0.659051 0.116 Uiso 1 1 calc R U . . .
H37B H 0.942670 0.534117 0.694747 0.116 Uiso 1 1 calc R U . . .
H37C H 0.937625 0.512313 0.580469 0.116 Uiso 1 1 calc R U . . .
C36 C 0.4029(6) 0.52392(16) 0.1888(7) 0.086(2) Uani 1 1 d . . . . .
H36A H 0.445851 0.513097 0.126954 0.129 Uiso 1 1 calc R U . . .
H36B H 0.319852 0.529391 0.164130 0.129 Uiso 1 1 calc R U . . .
H36C H 0.401212 0.507833 0.252450 0.129 Uiso 1 1 calc R U . . .

loop_
_atom_site_aniso_label
_atom_site_aniso_U_11
_atom_site_aniso_U_22
_atom_site_aniso_U_33
_atom_site_aniso_U_23
_atom_site_aniso_U_13
_atom_site_aniso_U_12
Mn3 0.0280(4) 0.0210(4) 0.0291(4) -0.0003(3) 0.0006(3) -0.0013(3)
Mn1 0.0283(4) 0.0282(4) 0.0353(4) -0.0038(3) -0.0036(3) 0.0031(3)
Mn2 0.0321(4) 0.0220(4) 0.0439(5) 0.0031(3) -0.0004(3) 0.0005(3)
O1 0.0260(17) 0.0257(16) 0.0265(17) -0.0011(13) 0.0026(13) 0.0011(12)
O3 0.0235(16) 0.0236(16) 0.0305(18) -0.0020(13) 0.0051(13) -0.0009(12)
O10 0.0378(19) 0.0249(17) 0.038(2) 0.0054(15) -0.0052(15) 0.0036(14)
O2 0.057(2) 0.0228(16) 0.031(2) -0.0017(14) 0.0087(16) -0.0035(15)
O4 0.040(2) 0.0342(18) 0.036(2) -0.0026(15) 0.0012(15) -0.0122(15)
O6 0.041(2) 0.0288(18) 0.042(2) 0.0028(15) -0.0086(17) -0.0001(14)
O9 0.053(2) 0.059(3) 0.039(2) -0.0119(19) -0.0094(18) 0.0153(19)
O7 0.041(2) 0.040(2) 0.069(3) -0.0126(19) 0.0006(19) -0.0043(17)
O8 0.037(2) 0.038(2) 0.064(3) -0.0057(18) 0.0092(18) -0.0006(16)
N1 0.026(2) 0.038(2) 0.036(3) -0.0011(18) -0.0009(18) 0.0008(17)
O5 0.046(2) 0.036(2) 0.061(3) 0.0190(18) -0.001(2) 0.0052(16)
N3 0.031(2) 0.031(2) 0.043(3) -0.0050(19) -0.0034(19) -0.0009(17)
N2 0.046(3) 0.026(2) 0.049(3) 0.0046(19) 0.011(2) 0.0002(18)
N4 0.036(2) 0.030(2) 0.051(3) 0.007(2) 0.007(2) 0.0098(18)
C2 0.026(3) 0.027(2) 0.034(3) -0.002(2) 0.007(2) -0.0016(19)
C1 0.031(3) 0.023(2) 0.028(3) 0.0007(19) 0.004(2) -0.0010(19)
C17 0.035(3) 0.026(2) 0.028(3) 0.000(2) -0.002(2) 0.009(2)
C12 0.034(3) 0.028(2) 0.030(3) 0.002(2) 0.002(2) 0.005(2)
C13 0.054(3) 0.041(3) 0.031(3) 0.006(2) 0.004(2) 0.000(2)
C7 0.037(3) 0.026(2) 0.035(3) -0.002(2) 0.006(2) -0.003(2)
C16 0.045(3) 0.039(3) 0.033(3) -0.005(2) -0.001(2) -0.002(2)
C34 0.025(3) 0.030(3) 0.038(3) 0.002(2) -0.001(2) 0.0007(19)
C18 0.025(2) 0.024(2) 0.035(3) 0.001(2) 0.007(2) -0.0014(18)
C43 0.039(3) 0.035(3) 0.027(3) 0.003(2) 0.009(2) 0.013(2)
C33 0.033(3) 0.023(2) 0.054(4) 0.002(2) 0.000(2) -0.005(2)
C3 0.037(3) 0.042(3) 0.042(3) -0.005(2) 0.005(2) 0.004(2)
C29 0.022(2) 0.028(2) 0.037(3) 0.004(2) 0.002(2) 0.0005(19)
C19 0.041(3) 0.020(2) 0.034(3) -0.001(2) 0.006(2) -0.004(2)
C23 0.044(3) 0.048(3) 0.044(3) -0.012(3) -0.004(3) -0.003(3)
C30 0.043(3) 0.039(3) 0.038(3) 0.001(2) 0.005(2) -0.004(2)
C45 0.046(3) 0.063(4) 0.035(3) 0.008(3) 0.003(3) 0.026(3)
C35 0.035(3) 0.035(3) 0.047(3) -0.007(2) 0.009(3) -0.007(2)
C32 0.038(3) 0.037(3) 0.054(4) 0.016(3) 0.005(3) -0.008(2)
C14 0.073(4) 0.058(4) 0.028(3) 0.004(3) 0.003(3) 0.008(3)
C31 0.058(4) 0.051(3) 0.038(3) 0.010(3) 0.006(3) -0.014(3)
C6 0.031(3) 0.050(3) 0.051(4) -0.005(3) -0.006(2) 0.003(2)
C44 0.055(4) 0.042(3) 0.047(3) 0.008(3) -0.003(3) 0.015(3)
C25 0.027(3) 0.025(2) 0.042(3) -0.003(2) 0.002(2) 0.0018(19)
C15 0.059(4) 0.050(3) 0.034(3) -0.010(3) -0.006(3) 0.006(3)
C42 0.065(4) 0.030(3) 0.052(4) 0.004(2) 0.004(3) 0.011(3)
C22 0.073(5) 0.049(4) 0.056(4) -0.019(3) -0.011(3) -0.012(3)
C8 0.043(3) 0.039(3) 0.084(5) -0.001(3) 0.020(3) -0.004(3)
C40 0.031(3) 0.040(3) 0.048(3) -0.006(2) -0.006(2) 0.002(2)
C5 0.035(3) 0.064(4) 0.060(4) -0.001(3) -0.003(3) 0.020(3)
C38 0.044(3) 0.049(3) 0.049(4) 0.021(3) 0.010(3) 0.015(3)
C39 0.051(4) 0.047(3) 0.055(4) 0.009(3) -0.014(3) 0.010(3)
C4 0.044(3) 0.053(4) 0.069(4) -0.010(3) 0.010(3) 0.019(3)
C20 0.050(4) 0.052(4) 0.064(4) -0.025(3) 0.009(3) 0.002(3)
C24 0.032(3) 0.040(3) 0.084(5) 0.011(3) 0.007(3) 0.001(2)
C11 0.064(4) 0.027(3) 0.084(5) 0.006(3) 0.024(3) 0.000(3)
C21 0.078(5) 0.058(4) 0.068(5) -0.035(3) 0.017(4) -0.001(3)
C9 0.060(4) 0.050(4) 0.100(5) 0.006(4) 0.044(4) -0.014(3)
C10 0.083(5) 0.030(3) 0.084(5) 0.007(3) 0.032(4) -0.011(3)
C26 0.024(3) 0.052(4) 0.112(6) 0.002(4) 0.003(3) 0.010(3)
C46 0.081(5) 0.097(5) 0.071(5) 0.007(4) -0.036(4) 0.037(4)
C28 0.057(4) 0.049(3) 0.060(4) 0.012(3) 0.006(3) 0.025(3)
C41 0.058(4) 0.052(4) 0.106(6) -0.012(4) -0.029(4) 0.003(3)
C27 0.044(4) 0.057(4) 0.094(5) 0.004(4) 0.000(3) 0.028(3)
C37 0.089(5) 0.064(4) 0.078(5) 0.029(4) 0.001(4) 0.028(4)
C36 0.065(5) 0.041(4) 0.151(8) -0.020(4) -0.019(5) -0.011(3)

loop_
_atom_type_symbol
_atom_type_description
_atom_type_scat_dispersion_real
_atom_type_scat_dispersion_imag
_atom_type_scat_source
C C 0.0033 0.0016 'International Tables Vol C Tables 4.2.6.8 and 6.1.1.4'
H H 0.0000 0.0000 'International Tables Vol C Tables 4.2.6.8 and 6.1.1.4'
Mn Mn 0.3368 0.7283 'International Tables Vol C Tables 4.2.6.8 and 6.1.1.4'
N N 0.0061 0.0033 'International Tables Vol C Tables 4.2.6.8 and 6.1.1.4'
O O 0.0106 0.0060 'International Tables Vol C Tables 4.2.6.8 and 6.1.1.4'

loop_
_geom_angle_atom_site_label_1
_geom_angle_atom_site_label_2
_geom_angle_atom_site_label_3
_geom_angle
_geom_angle_site_symmetry_1
_geom_angle_site_symmetry_3
_geom_angle_publ_flag
Mn2 Mn3 Mn1 69.51(2) . . ?
O1 Mn3 Mn1 49.61(9) . . ?
O1 Mn3 Mn2 49.82(8) . . ?
O1 Mn3 O10 83.86(12) . . ?
O1 Mn3 O6 79.04(12) . . ?
O3 Mn3 Mn1 50.02(9) . . ?
O3 Mn3 Mn2 48.94(9) . . ?
O3 Mn3 O1 75.84(12) . . ?
O3 Mn3 O10 79.66(12) . . ?
O3 Mn3 O6 83.51(12) . . ?
O10 Mn3 Mn1 44.53(8) . . ?
O10 Mn3 Mn2 113.83(8) . . ?
O10 Mn3 O6 158.46(11) . . ?
O2 Mn3 Mn1 120.89(11) . . ?
O2 Mn3 Mn2 124.40(10) . . ?
O2 Mn3 O1 92.96(13) . . ?
O2 Mn3 O3 168.66(14) . . ?
O2 Mn3 O10 97.60(13) . . ?
O2 Mn3 O4 98.15(14) . . ?
O2 Mn3 O6 96.28(13) . . ?
O4 Mn3 Mn1 124.41(10) . . ?
O4 Mn3 Mn2 120.62(11) . . ?
O4 Mn3 O1 168.67(13) . . ?
O4 Mn3 O3 93.11(13) . . ?
O4 Mn3 O10 96.76(13) . . ?
O4 Mn3 O6 97.49(13) . . ?
O6 Mn3 Mn1 113.95(8) . . ?
O6 Mn3 Mn2 44.68(8) . . ?
O1 Mn1 Mn3 38.72(7) . . ?
O1 Mn1 O3 60.36(10) . . ?
O1 Mn1 N1 68.28(12) . . ?
O3 Mn1 Mn3 38.65(7) . . ?
O3 Mn1 N1 126.59(12) . . ?
O10 Mn1 Mn3 47.06(8) . . ?
O10 Mn1 O1 76.87(11) . . ?
O10 Mn1 O3 72.84(11) . . ?
O10 Mn1 O9 81.46(13) . . ?
O10 Mn1 N1 82.67(13) . . ?
O10 Mn1 N3 105.75(13) . . ?
O9 Mn1 Mn3 128.34(11) . . ?
O9 Mn1 O1 147.81(12) . . ?
O9 Mn1 O3 133.92(13) . . ?
O9 Mn1 N1 85.69(14) . . ?
O9 Mn1 N3 84.64(14) . . ?
O8 Mn1 Mn3 123.49(11) . . ?
O8 Mn1 O1 91.73(13) . . ?
O8 Mn1 O3 103.26(12) . . ?
O8 Mn1 O10 168.46(14) . . ?
O8 Mn1 O9 108.14(15) . . ?
O8 Mn1 N1 91.51(13) . . ?
O8 Mn1 N3 82.00(14) . . ?
N1 Mn1 Mn3 90.80(9) . . ?
N3 Mn1 Mn3 103.08(10) . . ?
N3 Mn1 O1 123.98(12) . . ?
N3 Mn1 O3 67.16(12) . . ?
N3 Mn1 N1 166.05(14) . . ?
O1 Mn2 Mn3 38.79(7) . . ?
O1 Mn2 N2 66.77(12) . . ?
O1 Mn2 N4 126.64(12) . . ?
O3 Mn2 Mn3 38.68(7) . . ?
O3 Mn2 O1 60.87(10) . . ?
O3 Mn2 N2 125.50(12) . . ?
O3 Mn2 N4 67.99(12) . . ?
O6 Mn2 Mn3 49.70(8) . . ?
O6 Mn2 O1 74.61(11) . . ?
O6 Mn2 O3 79.24(11) . . ?
O6 Mn2 N2 101.14(14) . . ?
O6 Mn2 N4 82.24(14) . . ?
O7 Mn2 Mn3 125.84(11) . . ?
O7 Mn2 O1 104.19(12) . . ?
O7 Mn2 O3 94.86(13) . . ?
O7 Mn2 O6 173.83(14) . . ?
O7 Mn2 O5 101.03(15) . . ?
O7 Mn2 N2 83.72(15) . . ?
O7 Mn2 N4 93.92(15) . . ?
O5 Mn2 Mn3 133.11(11) . . ?
O5 Mn2 O1 137.60(13) . . ?
O5 Mn2 O3 148.98(13) . . ?
O5 Mn2 O6 83.46(14) . . ?
O5 Mn2 N2 82.95(14) . . ?
O5 Mn2 N4 84.37(14) . . ?
N2 Mn2 Mn3 101.82(9) . . ?
N2 Mn2 N4 166.40(13) . . ?
N4 Mn2 Mn3 90.44(9) . . ?
Mn3 O1 Mn1 91.68(12) . . ?
Mn3 O1 Mn2 91.39(11) . . ?
Mn1 O1 Mn2 96.67(11) . . ?
C1 O1 Mn3 126.4(3) . . ?
C1 O1 Mn1 120.7(2) . . ?
C1 O1 Mn2 121.8(2) . . ?
Mn3 O3 Mn1 91.33(11) . . ?
Mn3 O3 Mn2 92.38(12) . . ?
Mn2 O3 Mn1 97.09(11) . . ?
C18 O3 Mn3 126.0(2) . . ?
C18 O3 Mn1 120.4(3) . . ?
C18 O3 Mn2 121.8(2) . . ?
Mn1 O10 Mn3 88.42(11) . . ?
C43 O10 Mn3 139.3(3) . . ?
C43 O10 Mn1 131.7(3) . . ?
C17 O2 Mn3 121.0(3) . . ?
C34 O4 Mn3 120.5(3) . . ?
Mn2 O6 Mn3 85.62(12) . . ?
C40 O6 Mn3 144.4(3) . . ?
C40 O6 Mn2 130.0(3) . . ?
C45 O9 Mn1 129.3(3) . . ?
C35 O7 Mn2 129.2(3) . . ?
C35 O8 Mn1 130.9(3) . . ?
C2 N1 Mn1 117.7(3) . . ?
C2 N1 C6 118.4(4) . . ?
C6 N1 Mn1 120.8(3) . . ?
C38 O5 Mn2 129.0(3) . . ?
C19 N3 Mn1 121.4(3) . . ?
C19 N3 C23 118.9(4) . . ?
C23 N3 Mn1 118.9(3) . . ?
C7 N2 Mn2 119.5(3) . . ?
C7 N2 C11 117.7(4) . . ?
C11 N2 Mn2 118.6(3) . . ?
C25 N4 Mn2 117.1(3) . . ?
C25 N4 C28 117.1(4) . . ?
C28 N4 Mn2 121.1(4) . . ?
N1 C2 C1 115.9(4) . . ?
N1 C2 C3 121.6(4) . . ?
C3 C2 C1 122.4(4) . . ?
O1 C1 C2 108.4(4) . . ?
O1 C1 C12 112.3(4) . . ?
O1 C1 C7 106.3(3) . . ?
C2 C1 C12 110.9(4) . . ?
C2 C1 C7 108.5(4) . . ?
C12 C1 C7 110.2(4) . . ?
O2 C17 C12 123.5(4) . . ?
O2 C17 C16 117.8(4) . . ?
C16 C17 C12 118.7(4) . . ?
C17 C12 C1 120.5(4) . . ?
C13 C12 C1 121.6(4) . . ?
C13 C12 C17 117.7(4) . . ?
C12 C13 H13 119.2 . . ?
C14 C13 C12 121.6(5) . . ?
C14 C13 H13 119.2 . . ?
N2 C7 C1 113.9(4) . . ?
N2 C7 C8 121.5(4) . . ?
C8 C7 C1 124.6(4) . . ?
C17 C16 H16 118.9 . . ?
C15 C16 C17 122.2(5) . . ?
C15 C16 H16 118.9 . . ?
O4 C34 C33 118.0(4) . . ?
O4 C34 C29 123.7(4) . . ?
C33 C34 C29 118.3(5) . . ?
O3 C18 C29 112.8(3) . . ?
O3 C18 C19 105.5(3) . . ?
O3 C18 C25 108.4(4) . . ?
C29 C18 C19 110.2(4) . . ?
C29 C18 C25 109.9(4) . . ?
C25 C18 C19 110.0(4) . . ?
O10 C43 C44 124.2(5) . . ?
O10 C43 C42 115.7(4) . . ?
C44 C43 C42 120.1(4) . . ?
C34 C33 H33 119.2 . . ?
C32 C33 C34 121.5(5) . . ?
C32 C33 H33 119.2 . . ?
C2 C3 H3 120.8 . . ?
C2 C3 C4 118.4(5) . . ?
C4 C3 H3 120.8 . . ?
C34 C29 C18 120.0(4) . . ?
C30 C29 C34 118.4(4) . . ?
C30 C29 C18 121.3(4) . . ?
N3 C19 C18 115.9(4) . . ?
N3 C19 C20 121.3(5) . . ?
C20 C19 C18 122.8(5) . . ?
N3 C23 H23 118.6 . . ?
N3 C23 C22 122.7(5) . . ?
C22 C23 H23 118.6 . . ?
C29 C30 H30 118.8 . . ?
C31 C30 C29 122.4(5) . . ?
C31 C30 H30 118.8 . . ?
O9 C45 C44 126.2(5) . . ?
O9 C45 C46 115.1(6) . . ?
C44 C45 C46 118.7(5) . . ?
O7 C35 C36 116.4(5) . . ?
O8 C35 O7 125.6(5) . . ?
O8 C35 C36 118.1(5) . . ?
C33 C32 H32 119.9 . . ?
C31 C32 C33 120.1(5) . . ?
C31 C32 H32 119.9 . . ?
C13 C14 H14 119.9 . . ?
C15 C14 C13 120.3(5) . . ?
C15 C14 H14 119.9 . . ?
C30 C31 H31 120.4 . . ?
C32 C31 C30 119.2(5) . . ?
C32 C31 H31 120.4 . . ?
N1 C6 H6 118.3 . . ?
N1 C6 C5 123.5(5) . . ?
C5 C6 H6 118.3 . . ?
C43 C44 C45 126.0(5) . . ?
C43 C44 H44 117.0 . . ?
C45 C44 H44 117.0 . . ?
N4 C25 C18 114.8(4) . . ?
N4 C25 C24 121.8(4) . . ?
C24 C25 C18 123.4(4) . . ?
C16 C15 C14 119.4(5) . . ?
C16 C15 H15 120.3 . . ?
C14 C15 H15 120.3 . . ?
C43 C42 H42A 109.5 . . ?
C43 C42 H42B 109.5 . . ?
C43 C42 H42C 109.5 . . ?
H42A C42 H42B 109.5 . . ?
H42A C42 H42C 109.5 . . ?
H42B C42 H42C 109.5 . . ?
C23 C22 H22 120.6 . . ?
C21 C22 C23 118.7(5) . . ?
C21 C22 H22 120.6 . . ?
C7 C8 H8 120.1 . . ?
C7 C8 C9 119.7(5) . . ?
C9 C8 H8 120.1 . . ?
O6 C40 C39 124.8(5) . . ?
O6 C40 C41 115.7(5) . . ?
C39 C40 C41 119.5(5) . . ?
C6 C5 H5 121.0 . . ?
C6 C5 C4 117.9(5) . . ?
C4 C5 H5 121.0 . . ?
O5 C38 C39 126.7(5) . . ?
O5 C38 C37 115.1(5) . . ?
C39 C38 C37 118.1(6) . . ?
C40 C39 C38 125.9(5) . . ?
C40 C39 H39 117.1 . . ?
C38 C39 H39 117.1 . . ?
C3 C4 H4 120.0 . . ?
C5 C4 C3 120.0(5) . . ?
C5 C4 H4 120.0 . . ?
C19 C20 H20 120.5 . . ?
C21 C20 C19 119.0(6) . . ?
C21 C20 H20 120.5 . . ?
C25 C24 H24 120.1 . . ?
C26 C24 C25 119.8(5) . . ?
C26 C24 H24 120.1 . . ?
N2 C11 H11 118.1 . . ?
N2 C11 C10 123.7(5) . . ?
C10 C11 H11 118.1 . . ?
C22 C21 C20 119.4(6) . . ?
C22 C21 H21 120.3 . . ?
C20 C21 H21 120.3 . . ?
C8 C9 H9 120.2 . . ?
C8 C9 C10 119.5(6) . . ?
C10 C9 H9 120.2 . . ?
C11 C10 C9 117.8(5) . . ?
C11 C10 H10 121.1 . . ?
C9 C10 H10 121.1 . . ?
C24 C26 H26 120.2 . . ?
C27 C26 C24 119.6(5) . . ?
C27 C26 H26 120.2 . . ?
C45 C46 H46A 109.5 . . ?
C45 C46 H46B 109.5 . . ?
C45 C46 H46C 109.5 . . ?
H46A C46 H46B 109.5 . . ?
H46A C46 H46C 109.5 . . ?
H46B C46 H46C 109.5 . . ?
N4 C28 H28 118.3 . . ?
N4 C28 C27 123.4(6) . . ?
C27 C28 H28 118.3 . . ?
C40 C41 H41A 109.5 . . ?
C40 C41 H41B 109.5 . . ?
C40 C41 H41C 109.5 . . ?
H41A C41 H41B 109.5 . . ?
H41A C41 H41C 109.5 . . ?
H41B C41 H41C 109.5 . . ?
C26 C27 C28 118.3(5) . . ?
C26 C27 H27 120.9 . . ?
C28 C27 H27 120.9 . . ?
C38 C37 H37A 109.5 . . ?
C38 C37 H37B 109.5 . . ?
C38 C37 H37C 109.5 . . ?
H37A C37 H37B 109.5 . . ?
H37A C37 H37C 109.5 . . ?
H37B C37 H37C 109.5 . . ?
C35 C36 H36A 109.5 . . ?
C35 C36 H36B 109.5 . . ?
C35 C36 H36C 109.5 . . ?
H36A C36 H36B 109.5 . . ?
H36A C36 H36C 109.5 . . ?
H36B C36 H36C 109.5 . . ?

loop_
_geom_bond_atom_site_label_1
_geom_bond_atom_site_label_2
_geom_bond_distance
_geom_bond_site_symmetry_2
_geom_bond_publ_flag
Mn3 Mn1 3.0697(10) . ?
Mn3 Mn2 3.0654(11) . ?
Mn3 O1 1.921(3) . ?
Mn3 O3 1.918(3) . ?
Mn3 O10 2.248(3) . ?
Mn3 O2 1.856(3) . ?
Mn3 O4 1.860(3) . ?
Mn3 O6 2.345(3) . ?
Mn1 O1 2.339(3) . ?
Mn1 O3 2.353(3) . ?
Mn1 O10 2.153(3) . ?
Mn1 O9 2.165(4) . ?
Mn1 O8 2.127(3) . ?
Mn1 N1 2.397(4) . ?
Mn1 N3 2.328(4) . ?
Mn2 O1 2.343(3) . ?
Mn2 O3 2.313(3) . ?
Mn2 O6 2.162(3) . ?
Mn2 O7 2.108(4) . ?
Mn2 O5 2.130(3) . ?
Mn2 N2 2.397(4) . ?
Mn2 N4 2.438(4) . ?
O1 C1 1.398(5) . ?
O3 C18 1.401(5) . ?
O10 C43 1.270(5) . ?
O2 C17 1.336(5) . ?
O4 C34 1.341(6) . ?
O6 C40 1.262(6) . ?
O9 C45 1.273(6) . ?
O7 C35 1.260(6) . ?
O8 C35 1.240(6) . ?
N1 C2 1.330(6) . ?
N1 C6 1.346(6) . ?
O5 C38 1.263(7) . ?
N3 C19 1.326(6) . ?
N3 C23 1.333(6) . ?
N2 C7 1.329(6) . ?
N2 C11 1.347(6) . ?
N4 C25 1.334(6) . ?
N4 C28 1.345(6) . ?
C2 C1 1.531(6) . ?
C2 C3 1.386(6) . ?
C1 C12 1.533(6) . ?
C1 C7 1.546(6) . ?
C17 C12 1.414(6) . ?
C17 C16 1.395(6) . ?
C12 C13 1.389(7) . ?
C13 H13 0.9300 . ?
C13 C14 1.381(7) . ?
C7 C8 1.364(7) . ?
C16 H16 0.9300 . ?
C16 C15 1.356(7) . ?
C34 C33 1.397(6) . ?
C34 C29 1.413(6) . ?
C18 C29 1.531(6) . ?
C18 C19 1.547(6) . ?
C18 C25 1.542(6) . ?
C43 C44 1.366(7) . ?
C43 C42 1.506(7) . ?
C33 H33 0.9300 . ?
C33 C32 1.382(7) . ?
C3 H3 0.9300 . ?
C3 C4 1.387(7) . ?
C29 C30 1.385(7) . ?
C19 C20 1.384(7) . ?
C23 H23 0.9300 . ?
C23 C22 1.366(8) . ?
C30 H30 0.9300 . ?
C30 C31 1.384(7) . ?
C45 C44 1.391(8) . ?
C45 C46 1.532(7) . ?
C35 C36 1.483(7) . ?
C32 H32 0.9300 . ?
C32 C31 1.364(7) . ?
C14 H14 0.9300 . ?
C14 C15 1.368(8) . ?
C31 H31 0.9300 . ?
C6 H6 0.9300 . ?
C6 C5 1.361(7) . ?
C44 H44 0.9300 . ?
C25 C24 1.379(7) . ?
C15 H15 0.9300 . ?
C42 H42A 0.9600 . ?
C42 H42B 0.9600 . ?
C42 H42C 0.9600 . ?
C22 H22 0.9300 . ?
C22 C21 1.356(9) . ?
C8 H8 0.9300 . ?
C8 C9 1.365(8) . ?
C40 C39 1.382(7) . ?
C40 C41 1.514(7) . ?
C5 H5 0.9300 . ?
C5 C4 1.367(8) . ?
C38 C39 1.396(8) . ?
C38 C37 1.506(7) . ?
C39 H39 0.9300 . ?
C4 H4 0.9300 . ?
C20 H20 0.9300 . ?
C20 C21 1.376(8) . ?
C24 H24 0.9300 . ?
C24 C26 1.359(7) . ?
C11 H11 0.9300 . ?
C11 C10 1.349(8) . ?
C21 H21 0.9300 . ?
C9 H9 0.9300 . ?
C9 C10 1.366(8) . ?
C10 H10 0.9300 . ?
C26 H26 0.9300 . ?
C26 C27 1.350(9) . ?
C46 H46A 0.9600 . ?
C46 H46B 0.9600 . ?
C46 H46C 0.9600 . ?
C28 H28 0.9300 . ?
C28 C27 1.377(8) . ?
C41 H41A 0.9600 . ?
C41 H41B 0.9600 . ?
C41 H41C 0.9600 . ?
C27 H27 0.9300 . ?
C37 H37A 0.9600 . ?
C37 H37B 0.9600 . ?
C37 H37C 0.9600 . ?
C36 H36A 0.9600 . ?
C36 H36B 0.9600 . ?
C36 H36C 0.9600 . ?

loop_
_geom_torsion_atom_site_label_1
_geom_torsion_atom_site_label_2
_geom_torsion_atom_site_label_3
_geom_torsion_atom_site_label_4
_geom_torsion
_geom_torsion_site_symmetry_1
_geom_torsion_site_symmetry_2
_geom_torsion_site_symmetry_3
_geom_torsion_site_symmetry_4
_geom_torsion_publ_flag
Mn3 O1 C1 C2 90.2(4) . . . . ?
Mn3 O1 C1 C12 -32.8(5) . . . . ?
Mn3 O1 C1 C7 -153.4(3) . . . . ?
Mn3 O3 C18 C29 -31.8(5) . . . . ?
Mn3 O3 C18 C19 -152.1(3) . . . . ?
Mn3 O3 C18 C25 90.2(4) . . . . ?
Mn3 O10 C43 C44 179.7(4) . . . . ?
Mn3 O10 C43 C42 0.0(7) . . . . ?
Mn3 O2 C17 C12 -39.0(6) . . . . ?
Mn3 O2 C17 C16 142.9(4) . . . . ?
Mn3 O4 C34 C33 142.6(3) . . . . ?
Mn3 O4 C34 C29 -38.4(6) . . . . ?
Mn3 O6 C40 C39 179.2(4) . . . . ?
Mn3 O6 C40 C41 -1.2(9) . . . . ?
Mn1 Mn3 O2 C17 82.0(3) . . . . ?
Mn1 Mn3 O4 C34 -2.5(4) . . . . ?
Mn1 O1 C1 C2 -28.5(4) . . . . ?
Mn1 O1 C1 C12 -151.5(3) . . . . ?
Mn1 O1 C1 C7 88.0(3) . . . . ?
Mn1 O3 C18 C29 85.5(4) . . . . ?
Mn1 O3 C18 C19 -34.8(4) . . . . ?
Mn1 O3 C18 C25 -152.5(3) . . . . ?
Mn1 O10 C43 C44 -11.3(7) . . . . ?
Mn1 O10 C43 C42 168.9(3) . . . . ?
Mn1 O9 C45 C44 5.9(8) . . . . ?
Mn1 O9 C45 C46 -174.1(4) . . . . ?
Mn1 O8 C35 O7 24.4(8) . . . . ?
Mn1 O8 C35 C36 -156.4(5) . . . . ?
Mn1 N1 C2 C1 -24.2(5) . . . . ?
Mn1 N1 C2 C3 157.8(4) . . . . ?
Mn1 N1 C6 C5 -158.8(4) . . . . ?
Mn1 N3 C19 C18 -13.6(5) . . . . ?
Mn1 N3 C19 C20 168.0(4) . . . . ?
Mn1 N3 C23 C22 -168.8(4) . . . . ?
Mn2 Mn3 O2 C17 -3.1(4) . . . . ?
Mn2 Mn3 O4 C34 82.5(3) . . . . ?
Mn2 O1 C1 C2 -150.3(3) . . . . ?
Mn2 O1 C1 C12 86.7(4) . . . . ?
Mn2 O1 C1 C7 -33.8(4) . . . . ?
Mn2 O3 C18 C29 -152.4(3) . . . . ?
Mn2 O3 C18 C19 87.3(4) . . . . ?
Mn2 O3 C18 C25 -30.5(4) . . . . ?
Mn2 O6 C40 C39 -2.8(8) . . . . ?
Mn2 O6 C40 C41 176.8(4) . . . . ?
Mn2 O7 C35 O8 20.1(8) . . . . ?
Mn2 O7 C35 C36 -159.1(5) . . . . ?
Mn2 O5 C38 C39 -0.1(8) . . . . ?
Mn2 O5 C38 C37 -176.7(4) . . . . ?
Mn2 N2 C7 C1 -26.1(5) . . . . ?
Mn2 N2 C7 C8 155.8(4) . . . . ?
Mn2 N2 C11 C10 -156.3(5) . . . . ?
Mn2 N4 C25 C18 -25.0(5) . . . . ?
Mn2 N4 C25 C24 157.5(4) . . . . ?
Mn2 N4 C28 C27 -156.2(5) . . . . ?
O1 Mn3 O2 C17 38.5(3) . . . . ?
O1 Mn3 O4 C34 52.1(9) . . . . ?
O1 C1 C12 C17 42.0(5) . . . . ?
O1 C1 C12 C13 -143.0(4) . . . . ?
O1 C1 C7 N2 37.1(5) . . . . ?
O1 C1 C7 C8 -144.9(5) . . . . ?
O3 Mn3 O2 C17 47.5(9) . . . . ?
O3 Mn3 O4 C34 39.6(3) . . . . ?
O3 C18 C29 C34 43.1(6) . . . . ?
O3 C18 C29 C30 -143.6(4) . . . . ?
O3 C18 C19 N3 30.0(5) . . . . ?
O3 C18 C19 C20 -151.6(5) . . . . ?
O3 C18 C25 N4 35.0(5) . . . . ?
O3 C18 C25 C24 -147.5(5) . . . . ?
O10 Mn3 O2 C17 122.7(3) . . . . ?
O10 Mn3 O4 C34 -40.4(3) . . . . ?
O10 C43 C44 C45 2.7(9) . . . . ?
O2 Mn3 O4 C34 -139.1(3) . . . . ?
O2 C17 C12 C1 -6.3(7) . . . . ?
O2 C17 C12 C13 178.6(4) . . . . ?
O2 C17 C16 C15 -179.3(5) . . . . ?
O4 Mn3 O2 C17 -139.3(3) . . . . ?
O4 C34 C33 C32 178.7(4) . . . . ?
O4 C34 C29 C18 -7.9(6) . . . . ?
O4 C34 C29 C30 178.6(4) . . . . ?
O6 Mn3 O2 C17 -40.8(3) . . . . ?
O6 Mn3 O4 C34 123.4(3) . . . . ?
O6 C40 C39 C38 -0.9(10) . . . . ?
O9 C45 C44 C43 -0.1(10) . . . . ?
N1 C2 C1 O1 33.6(5) . . . . ?
N1 C2 C1 C12 157.3(4) . . . . ?
N1 C2 C1 C7 -81.4(5) . . . . ?
N1 C2 C3 C4 1.4(7) . . . . ?
N1 C6 C5 C4 1.8(9) . . . . ?
O5 C38 C39 C40 2.5(10) . . . . ?
N3 C19 C20 C21 1.5(8) . . . . ?
N3 C23 C22 C21 -0.4(9) . . . . ?
N2 C7 C8 C9 -0.1(9) . . . . ?
N2 C11 C10 C9 0.7(11) . . . . ?
N4 C25 C24 C26 -1.7(8) . . . . ?
N4 C28 C27 C26 1.2(10) . . . . ?
C2 N1 C6 C5 0.9(8) . . . . ?
C2 C1 C12 C17 -79.5(5) . . . . ?
C2 C1 C12 C13 95.4(5) . . . . ?
C2 C1 C7 N2 153.5(4) . . . . ?
C2 C1 C7 C8 -28.5(7) . . . . ?
C2 C3 C4 C5 1.3(8) . . . . ?
C1 C2 C3 C4 -176.5(5) . . . . ?
C1 C12 C13 C14 -173.2(5) . . . . ?
C1 C7 C8 C9 -178.0(6) . . . . ?
C17 C12 C13 C14 1.9(7) . . . . ?
C17 C16 C15 C14 -0.1(8) . . . . ?
C12 C1 C7 N2 -84.8(5) . . . . ?
C12 C1 C7 C8 93.2(6) . . . . ?
C12 C17 C16 C15 2.6(7) . . . . ?
C12 C13 C14 C15 0.5(8) . . . . ?
C13 C14 C15 C16 -1.5(9) . . . . ?
C7 N2 C11 C10 0.6(9) . . . . ?
C7 C1 C12 C17 160.2(4) . . . . ?
C7 C1 C12 C13 -24.8(6) . . . . ?
C7 C8 C9 C10 1.4(11) . . . . ?
C16 C17 C12 C1 171.8(4) . . . . ?
C16 C17 C12 C13 -3.4(6) . . . . ?
C34 C33 C32 C31 2.6(8) . . . . ?
C34 C29 C30 C31 3.2(7) . . . . ?
C18 C29 C30 C31 -170.2(5) . . . . ?
C18 C19 C20 C21 -176.8(5) . . . . ?
C18 C25 C24 C26 -179.0(5) . . . . ?
C33 C34 C29 C18 171.0(4) . . . . ?
C33 C34 C29 C30 -2.5(6) . . . . ?
C33 C32 C31 C30 -1.9(8) . . . . ?
C3 C2 C1 O1 -148.4(4) . . . . ?
C3 C2 C1 C12 -24.7(6) . . . . ?
C3 C2 C1 C7 96.5(5) . . . . ?
C29 C34 C33 C32 -0.3(7) . . . . ?
C29 C18 C19 N3 -92.0(5) . . . . ?
C29 C18 C19 C20 86.4(6) . . . . ?
C29 C18 C25 N4 158.7(4) . . . . ?
C29 C18 C25 C24 -23.9(6) . . . . ?
C29 C30 C31 C32 -1.0(8) . . . . ?
C19 N3 C23 C22 0.8(8) . . . . ?
C19 C18 C29 C34 160.7(4) . . . . ?
C19 C18 C29 C30 -26.1(6) . . . . ?
C19 C18 C25 N4 -79.8(5) . . . . ?
C19 C18 C25 C24 97.7(5) . . . . ?
C19 C20 C21 C22 -1.1(10) . . . . ?
C23 N3 C19 C18 177.1(4) . . . . ?
C23 N3 C19 C20 -1.4(7) . . . . ?
C23 C22 C21 C20 0.6(10) . . . . ?
C6 N1 C2 C1 175.5(4) . . . . ?
C6 N1 C2 C3 -2.5(7) . . . . ?
C6 C5 C4 C3 -2.8(9) . . . . ?
C25 N4 C28 C27 -1.0(9) . . . . ?
C25 C18 C29 C34 -78.0(5) . . . . ?
C25 C18 C29 C30 95.3(5) . . . . ?
C25 C18 C19 N3 146.7(4) . . . . ?
C25 C18 C19 C20 -34.9(6) . . . . ?
C25 C24 C26 C27 1.9(10) . . . . ?
C42 C43 C44 C45 -177.5(5) . . . . ?
C8 C9 C10 C11 -1.7(11) . . . . ?
C24 C26 C27 C28 -1.6(10) . . . . ?
C11 N2 C7 C1 177.2(5) . . . . ?
C11 N2 C7 C8 -0.9(8) . . . . ?
C46 C45 C44 C43 179.9(5) . . . . ?
C28 N4 C25 C18 178.8(4) . . . . ?
C28 N4 C25 C24 1.3(7) . . . . ?
C41 C40 C39 C38 179.5(6) . . . . ?
C37 C38 C39 C40 179.0(6) . . . . ?

loop_
_smtbx_masks_void_nr
_smtbx_masks_void_average_x
_smtbx_masks_void_average_y
_smtbx_masks_void_average_z
_smtbx_masks_void_volume
_smtbx_masks_void_count_electrons
_smtbx_masks_void_content
1 0.000 0.500 0.000 378.7 190.7 '2 ?'
2 0.500 0.000 0.500 378.7 190.7 '2 ?'
